data_7240007
loop_
_publ_author_name
'Mondal, Pradip Kumar'
'Bhandary, Subhrajyoti'
'Javoor, Manjunath G.'
'Cleetus, Annie'
'Mangalampalli, S. R. N. Kiran'
'Ramamurty, Upadrasta'
'Chopra, Deepak'

_publ_section_title
;
 Probing the distinct nanomechanical behaviour of a new co-crystal and a
 known solvate of 5-fluoroisatin and identification of a new polymorph
;
_journal_issue 15
_journal_name_full CrystEngComm
_journal_page_first 2566
_journal_page_last 2572
_journal_paper_doi 10.1039/C9CE01659G
_journal_volume 22
_journal_year 2020
_chemical_formula_sum 'C8 H4 F N O2'
_chemical_formula_weight 165.12
_space_group_crystal_system monoclinic
_space_group_IT_number 14
_space_group_name_Hall '-P 2ybc'
_space_group_name_H-M_alt 'P 1 21/c 1'
_atom_sites_solution_hydrogens geom
_audit_creation_method SHELXL-2016/6
_audit_update_record
;
2019-01-10 deposited with the CCDC.	2020-03-02 downloaded from the CCDC.
;
_cell_angle_alpha 90
_cell_angle_beta 93.397(4)
_cell_angle_gamma 90
_cell_formula_units_Z 4
_cell_length_a 3.7104(4)
_cell_length_b 12.1407(15)
_cell_length_c 14.7660(15)
_cell_measurement_reflns_used 2178
_cell_measurement_temperature 100(2)
_cell_measurement_theta_max 30.10
_cell_measurement_theta_min 2.76
_cell_volume 663.99(13)
_computing_structure_refinement 'SHELXL-2016/6 (Sheldrick, 2016)'
_diffrn_ambient_temperature 100(2)
_diffrn_measured_fraction_theta_full 0.998
_diffrn_measured_fraction_theta_max 0.999
_diffrn_measurement_device_type 'Bruker APEX-II CCD'
_diffrn_measurement_method '\f and \w scans'
_diffrn_radiation_type MoK\a
_diffrn_radiation_wavelength 0.71073
_diffrn_reflns_av_R_equivalents 0.0684
_diffrn_reflns_av_unetI/netI 0.0678
_diffrn_reflns_Laue_measured_fraction_full 0.998
_diffrn_reflns_Laue_measured_fraction_max 0.999
_diffrn_reflns_limit_h_max 4
_diffrn_reflns_limit_h_min -5
_diffrn_reflns_limit_k_max 15
_diffrn_reflns_limit_k_min -16
_diffrn_reflns_limit_l_max 20
_diffrn_reflns_limit_l_min -20
_diffrn_reflns_number 7518
_diffrn_reflns_point_group_measured_fraction_full 0.998
_diffrn_reflns_point_group_measured_fraction_max 0.999
_diffrn_reflns_theta_full 25.242
_diffrn_reflns_theta_max 29.563
_diffrn_reflns_theta_min 2.764
_exptl_absorpt_coefficient_mu 0.139
_exptl_absorpt_correction_T_max 0.7460
_exptl_absorpt_correction_T_min 0.6537
_exptl_absorpt_correction_type multi-scan
_exptl_absorpt_process_details 'SADABS 2014/5'
_exptl_crystal_colour red
_exptl_crystal_density_diffrn 1.652
_exptl_crystal_description rod
_exptl_crystal_F_000 336
_exptl_crystal_size_max 0.400
_exptl_crystal_size_mid 0.200
_exptl_crystal_size_min 0.070
_refine_diff_density_max 0.355
_refine_diff_density_min -0.338
_refine_diff_density_rms 0.079
_refine_ls_extinction_method none
_refine_ls_goodness_of_fit_ref 1.058
_refine_ls_hydrogen_treatment constr
_refine_ls_matrix_type full
_refine_ls_number_parameters 109
_refine_ls_number_reflns 1851
_refine_ls_number_restraints 0
_refine_ls_restrained_S_all 1.058
_refine_ls_R_factor_all 0.1060
_refine_ls_R_factor_gt 0.0599
_refine_ls_shift/su_max 0.000
_refine_ls_shift/su_mean 0.000
_refine_ls_structure_factor_coef Fsqd
_refine_ls_weighting_details 'w=1/[\s^2^(Fo^2^)+(0.0400P)^2^+0.5801P] where P=(Fo^2^+2Fc^2^)/3'
_refine_ls_weighting_scheme calc
_refine_ls_wR_factor_gt 0.1089
_refine_ls_wR_factor_ref 0.1236
_reflns_Friedel_coverage 0.000
_reflns_number_gt 1235
_reflns_number_total 1851
_reflns_threshold_expression 'I > 2\s(I)'
_cod_data_source_file c9ce01659g2.cif
_cod_data_source_block shelx_CCDC3
_cod_depositor_comments
;Adding full bibliography for 7240004--7240007.cif.

 Adding full bibliography for 7240004--7240007.cif.
;
_cod_original_sg_symbol_H-M 'P 21/c'
_cod_database_code 7240007
_shelx_shelxl_version_number 2016/6
_shelx_space_group_comment
;
The symmetry employed for this shelxl refinement is uniquely defined
by the following loop, which should always be used as a source of
symmetry information in preference to the above space-group names.
They are only intended as comments.
;
_shelx_estimated_absorpt_t_min 0.947
_shelx_estimated_absorpt_t_max 0.990

loop_
_space_group_symop_operation_xyz
'x, y, z'
'-x, y+1/2, -z+1/2'
'-x, -y, -z'
'x, -y-1/2, z-1/2'

loop_
_atom_site_label
_atom_site_type_symbol
_atom_site_fract_x
_atom_site_fract_y
_atom_site_fract_z
_atom_site_U_iso_or_equiv
_atom_site_adp_type
_atom_site_occupancy
_atom_site_site_symmetry_order
_atom_site_calc_flag
_atom_site_refinement_flags_posn
_atom_site_refinement_flags_adp
_atom_site_refinement_flags_occupancy
_atom_site_disorder_assembly
_atom_site_disorder_group
F1 F 0.3848(4) -0.03146(10) 0.76078(8) 0.0257(3) Uani 1 1 d . . . . .
O1 O 0.7444(4) 0.40808(12) 1.07744(10) 0.0229(4) Uani 1 1 d . . . . .
O2 O 0.9212(4) 0.17157(12) 1.07424(10) 0.0208(4) Uani 1 1 d . . . . .
N1 N 0.4638(5) 0.36561(14) 0.93758(11) 0.0172(4) Uani 1 1 d . . . . .
H1 H 0.378668 0.430907 0.921731 0.021 Uiso 1 1 calc R U . . .
C1 C 0.6531(6) 0.34446(17) 1.01644(13) 0.0169(4) Uani 1 1 d . . . . .
C2 C 0.7425(6) 0.21783(16) 1.01501(13) 0.0158(4) Uani 1 1 d . . . . .
C3 C 0.5785(5) 0.17860(16) 0.92869(13) 0.0140(4) Uani 1 1 d . . . . .
C4 C 0.4190(6) 0.26974(16) 0.88338(13) 0.0143(4) Uani 1 1 d . . . . .
C5 C 0.2514(6) 0.26064(17) 0.79824(13) 0.0147(4) Uani 1 1 d . . . . .
H5 H 0.144533 0.322749 0.768119 0.018 Uiso 1 1 calc R U . . .
C6 C 0.2438(6) 0.15729(17) 0.75779(13) 0.0169(4) Uani 1 1 d . . . . .
H6 H 0.131507 0.147747 0.698809 0.020 Uiso 1 1 calc R U . . .
C7 C 0.3999(6) 0.06842(16) 0.80348(14) 0.0170(4) Uani 1 1 d . . . . .
C8 C 0.5712(6) 0.07496(16) 0.88887(14) 0.0164(4) Uani 1 1 d . . . . .
H8 H 0.677502 0.012465 0.918542 0.020 Uiso 1 1 calc R U . . .

loop_
_atom_site_aniso_label
_atom_site_aniso_U_11
_atom_site_aniso_U_22
_atom_site_aniso_U_33
_atom_site_aniso_U_23
_atom_site_aniso_U_13
_atom_site_aniso_U_12
F1 0.0338(8) 0.0173(6) 0.0255(7) -0.0080(5) -0.0026(6) 0.0003(6)
O1 0.0318(10) 0.0195(8) 0.0164(7) -0.0030(6) -0.0068(7) 0.0040(7)
O2 0.0232(8) 0.0220(8) 0.0166(7) 0.0040(6) -0.0045(6) 0.0035(7)
N1 0.0237(10) 0.0129(8) 0.0144(8) 0.0002(7) -0.0053(8) 0.0048(7)
C1 0.0184(10) 0.0181(10) 0.0141(9) 0.0003(8) -0.0008(8) 0.0024(8)
C2 0.0155(10) 0.0175(10) 0.0145(10) 0.0028(8) 0.0021(9) 0.0004(8)
C3 0.0129(9) 0.0151(9) 0.0140(9) 0.0022(8) 0.0003(8) -0.0002(8)
C4 0.0129(10) 0.0154(10) 0.0146(9) -0.0010(8) 0.0015(8) -0.0011(8)
C5 0.0122(10) 0.0184(10) 0.0134(9) 0.0033(8) -0.0008(8) 0.0003(8)
C6 0.0140(10) 0.0240(11) 0.0123(9) -0.0014(8) -0.0013(8) -0.0030(9)
C7 0.0162(10) 0.0164(10) 0.0188(10) -0.0039(8) 0.0031(9) -0.0017(8)
C8 0.0159(10) 0.0146(10) 0.0186(10) 0.0037(8) 0.0007(9) 0.0013(8)

loop_
_atom_type_symbol
_atom_type_description
_atom_type_scat_dispersion_real
_atom_type_scat_dispersion_imag
_atom_type_scat_source
C C 0.0033 0.0016 'International Tables Vol C Tables 4.2.6.8 and 6.1.1.4'
H H 0.0000 0.0000 'International Tables Vol C Tables 4.2.6.8 and 6.1.1.4'
N N 0.0061 0.0033 'International Tables Vol C Tables 4.2.6.8 and 6.1.1.4'
O O 0.0106 0.0060 'International Tables Vol C Tables 4.2.6.8 and 6.1.1.4'
F F 0.0171 0.0103 'International Tables Vol C Tables 4.2.6.8 and 6.1.1.4'

loop_
_geom_angle_atom_site_label_1
_geom_angle_atom_site_label_2
_geom_angle_atom_site_label_3
_geom_angle
_geom_angle_site_symmetry_1
_geom_angle_site_symmetry_3
_geom_angle_publ_flag
C1 N1 C4 111.66(16) . . ?
C1 N1 H1 124.2 . . ?
C4 N1 H1 124.2 . . ?
O1 C1 N1 128.68(19) . . ?
O1 C1 C2 125.42(18) . . ?
N1 C1 C2 105.90(16) . . ?
O2 C2 C3 131.68(19) . . ?
O2 C2 C1 123.59(18) . . ?
C3 C2 C1 104.68(16) . . ?
C8 C3 C4 120.99(18) . . ?
C8 C3 C2 131.47(19) . . ?
C4 C3 C2 107.51(17) . . ?
C5 C4 C3 121.83(18) . . ?
C5 C4 N1 127.93(18) . . ?
C3 C4 N1 110.24(17) . . ?
C4 C5 C6 117.55(19) . . ?
C4 C5 H5 121.2 . . ?
C6 C5 H5 121.2 . . ?
C7 C6 C5 119.88(19) . . ?
C7 C6 H6 120.1 . . ?
C5 C6 H6 120.1 . . ?
F1 C7 C8 118.47(18) . . ?
F1 C7 C6 117.59(18) . . ?
C8 C7 C6 123.94(19) . . ?
C7 C8 C3 115.80(18) . . ?
C7 C8 H8 122.1 . . ?
C3 C8 H8 122.1 . . ?

loop_
_geom_bond_atom_site_label_1
_geom_bond_atom_site_label_2
_geom_bond_distance
_geom_bond_site_symmetry_2
_geom_bond_publ_flag
F1 C7 1.366(2) . ?
O1 C1 1.219(2) . ?
O2 C2 1.205(2) . ?
N1 C1 1.348(3) . ?
N1 C4 1.417(3) . ?
N1 H1 0.8800 . ?
C1 C2 1.573(3) . ?
C2 C3 1.459(3) . ?
C3 C8 1.388(3) . ?
C3 C4 1.405(3) . ?
C4 C5 1.374(3) . ?
C5 C6 1.389(3) . ?
C5 H5 0.9500 . ?
C6 C7 1.382(3) . ?
C6 H6 0.9500 . ?
C7 C8 1.380(3) . ?
C8 H8 0.9500 . ?

loop_
_geom_torsion_atom_site_label_1
_geom_torsion_atom_site_label_2
_geom_torsion_atom_site_label_3
_geom_torsion_atom_site_label_4
_geom_torsion
_geom_torsion_site_symmetry_1
_geom_torsion_site_symmetry_2
_geom_torsion_site_symmetry_3
_geom_torsion_site_symmetry_4
_geom_torsion_publ_flag
C4 N1 C1 O1 178.7(2) . . . . ?
C4 N1 C1 C2 -0.7(2) . . . . ?
O1 C1 C2 O2 -2.1(3) . . . . ?
N1 C1 C2 O2 177.3(2) . . . . ?
O1 C1 C2 C3 -179.7(2) . . . . ?
N1 C1 C2 C3 -0.3(2) . . . . ?
O2 C2 C3 C8 1.6(4) . . . . ?
C1 C2 C3 C8 178.9(2) . . . . ?
O2 C2 C3 C4 -176.2(2) . . . . ?
C1 C2 C3 C4 1.1(2) . . . . ?
C8 C3 C4 C5 -0.3(3) . . . . ?
C2 C3 C4 C5 177.82(19) . . . . ?
C8 C3 C4 N1 -179.68(19) . . . . ?
C2 C3 C4 N1 -1.6(2) . . . . ?
C1 N1 C4 C5 -177.9(2) . . . . ?
C1 N1 C4 C3 1.4(2) . . . . ?
C3 C4 C5 C6 0.1(3) . . . . ?
N1 C4 C5 C6 179.4(2) . . . . ?
C4 C5 C6 C7 0.3(3) . . . . ?
C5 C6 C7 F1 179.91(18) . . . . ?
C5 C6 C7 C8 -0.6(3) . . . . ?
F1 C7 C8 C3 179.88(18) . . . . ?
C6 C7 C8 C3 0.4(3) . . . . ?
C4 C3 C8 C7 0.1(3) . . . . ?
C2 C3 C8 C7 -177.5(2) . . . . ?
